data_4347465
loop_
_publ_author_name
'Kishore, Pilli V. V. N.'
'Liao, Jian-Hong'
'Hou, Hsing-Nan'
'Lin, Yan-Ru'
'Liu, C. W.'

_publ_section_title
;
 Ferrocene-Functionalized Cu(I)/Ag(I) Dithiocarbamate Clusters.
;
_journal_issue 7
_journal_name_full 'Inorganic chemistry'
_journal_page_first 3663
_journal_page_last 3673
_journal_paper_doi 10.1021/acs.inorgchem.6b00201
_journal_volume 55
_journal_year 2016
_chemical_formula_sum 'C90 H103 Cu8 F6 Fe6 N12 P S12'
_chemical_formula_weight 2725.95
_space_group_crystal_system trigonal
_space_group_IT_number 147
_space_group_name_Hall '-P 3'
_space_group_name_H-M_alt 'P -3'
_atom_sites_solution_hydrogens mixed
_audit_creation_method SHELXL-2014/7
_cell_angle_alpha 90
_cell_angle_beta 90
_cell_angle_gamma 120
_cell_formula_units_Z 1
_cell_length_a 19.1030(7)
_cell_length_b 19.1030(7)
_cell_length_c 8.1014(3)
_cell_measurement_reflns_used 4073
_cell_measurement_temperature 150(2)
_cell_measurement_theta_max 25.89
_cell_measurement_theta_min 2.46
_cell_volume 2560.32(16)
_computing_cell_refinement 'Bruker SAINT'
_computing_data_collection 'Bruker APEX2'
_computing_data_reduction 'Bruker SAINT'
_computing_molecular_graphics 'Bruker SHELXTL'
_computing_publication_material 'Bruker SHELXTL'
_computing_structure_refinement 'SHELXL-2014/7 (Sheldrick, 2014)'
_computing_structure_solution 'SHELXS-97 (Sheldrick 2008)'
_diffrn_ambient_temperature 150(2)
_diffrn_measured_fraction_theta_full 0.999
_diffrn_measured_fraction_theta_max 0.999
_diffrn_measurement_device_type 'Bruker APEX-II CCD'
_diffrn_measurement_method '\f and \w scans'
_diffrn_radiation_type MoK\a
_diffrn_radiation_wavelength 0.71073
_diffrn_reflns_av_R_equivalents 0.0537
_diffrn_reflns_av_unetI/netI 0.0499
_diffrn_reflns_Laue_measured_fraction_full 0.999
_diffrn_reflns_Laue_measured_fraction_max 0.999
_diffrn_reflns_limit_h_max 17
_diffrn_reflns_limit_h_min -22
_diffrn_reflns_limit_k_max 22
_diffrn_reflns_limit_k_min -21
_diffrn_reflns_limit_l_max 9
_diffrn_reflns_limit_l_min -9
_diffrn_reflns_number 11754
_diffrn_reflns_point_group_measured_fraction_full 0.999
_diffrn_reflns_point_group_measured_fraction_max 0.999
_diffrn_reflns_theta_full 24.997
_diffrn_reflns_theta_max 24.997
_diffrn_reflns_theta_min 2.132
_exptl_absorpt_coefficient_mu 2.766
_exptl_absorpt_correction_T_max 0.7454
_exptl_absorpt_correction_T_min 0.6482
_exptl_absorpt_correction_type multi-scan
_exptl_absorpt_process_details SADABS
_exptl_crystal_colour yellow
_exptl_crystal_density_diffrn 1.768
_exptl_crystal_description plate
_exptl_crystal_F_000 1376
_exptl_crystal_size_max 0.150
_exptl_crystal_size_mid 0.030
_exptl_crystal_size_min 0.020
_refine_diff_density_max 2.093
_refine_diff_density_min -0.895
_refine_diff_density_rms 0.099
_refine_ls_extinction_method none
_refine_ls_goodness_of_fit_ref 1.033
_refine_ls_hydrogen_treatment mixed
_refine_ls_matrix_type full
_refine_ls_number_parameters 229
_refine_ls_number_reflns 3012
_refine_ls_number_restraints 296
_refine_ls_restrained_S_all 1.039
_refine_ls_R_factor_all 0.0725
_refine_ls_R_factor_gt 0.0452
_refine_ls_shift/su_max 0.000
_refine_ls_shift/su_mean 0.000
_refine_ls_structure_factor_coef Fsqd
_refine_ls_weighting_details 'w=1/[\s^2^(Fo^2^)+(0.0582P)^2^+5.4964P] where P=(Fo^2^+2Fc^2^)/3'
_refine_ls_weighting_scheme calc
_refine_ls_wR_factor_gt 0.1100
_refine_ls_wR_factor_ref 0.1237
_reflns_Friedel_coverage 0.000
_reflns_number_gt 2205
_reflns_number_total 3012
_reflns_threshold_expression 'I > 2\s(I)'
_cod_data_source_file ic6b00201_si_002.cif
_cod_data_source_block 1
_cod_original_cell_volume 2560.3(2)
_cod_database_code 4347465
_shelx_shelxl_version_number 2014/7
_shelx_space_group_comment
; 
The symmetry employed for this shelxl refinement is uniquely defined 
by the following loop, which should always be used as a source of 
symmetry information in preference to the above space-group names. 
They are only intended as comments. 
;
_shelx_estimated_absorpt_t_min 0.682
_shelx_estimated_absorpt_t_max 0.947

loop_
_space_group_symop_operation_xyz
'x, y, z'
'-y, x-y, z'
'-x+y, -x, z'
'-x, -y, -z'
'y, -x+y, -z'
'x-y, x, -z'

loop_
_atom_site_label
_atom_site_type_symbol
_atom_site_fract_x
_atom_site_fract_y
_atom_site_fract_z
_atom_site_U_iso_or_equiv
_atom_site_adp_type
_atom_site_occupancy
_atom_site_site_symmetry_order
_atom_site_calc_flag
_atom_site_refinement_flags_posn
_atom_site_refinement_flags_adp
_atom_site_refinement_flags_occupancy
C1 C 0.3514(3) 0.0505(3) 0.4224(8) 0.0381(13) Uani 1 1 d . U .
H1 H 0.2942 0.0234 0.4624 0.046 Uiso 1 1 calc R U .
C2 C 0.3837(3) 0.1062(3) 0.2885(7) 0.0312(11) Uani 1 1 d . U .
C3 C 0.4673(3) 0.1301(3) 0.2747(8) 0.0405(13) Uani 1 1 d . U .
H3 H 0.5061 0.1693 0.1924 0.049 Uiso 1 1 calc R U .
C4 C 0.4862(3) 0.0904(4) 0.3987(9) 0.0476(15) Uani 1 1 d . U .
H4 H 0.5408 0.0969 0.4194 0.057 Uiso 1 1 calc R U .
C5 C 0.4151(4) 0.0407(3) 0.4916(9) 0.0492(15) Uani 1 1 d . U .
H5 H 0.4105 0.0058 0.5877 0.059 Uiso 1 1 calc R U .
C6 C 0.4271(4) 0.2552(4) 0.5385(9) 0.0535(16) Uani 1 1 d . U .
H6 H 0.3965 0.2724 0.4645 0.064 Uiso 1 1 calc R U .
C7 C 0.5103(4) 0.2808(4) 0.5264(9) 0.0526(16) Uani 1 1 d . U .
H7 H 0.5490 0.3195 0.4433 0.063 Uiso 1 1 calc R U .
C8 C 0.5291(4) 0.2420(4) 0.6542(8) 0.0451(14) Uani 1 1 d . U .
H8 H 0.5834 0.2483 0.6762 0.054 Uiso 1 1 calc R U .
C9 C 0.4573(4) 0.1926(4) 0.7449(9) 0.0500(15) Uani 1 1 d . U .
H9 H 0.4517 0.1580 0.8423 0.060 Uiso 1 1 calc R U .
C10 C 0.3948(4) 0.2016(4) 0.6699(9) 0.0533(16) Uani 1 1 d . U .
H10 H 0.3370 0.1736 0.7057 0.064 Uiso 1 1 calc R U .
C11 C 0.3387(3) 0.1350(3) 0.1827(7) 0.0277(11) Uani 1 1 d . U .
H11A H 0.3341 0.1779 0.2417 0.033 Uiso 1 1 calc R U .
H11B H 0.3692 0.1585 0.0794 0.033 Uiso 1 1 calc R U .
C13 C 0.1920(3) 0.0537(3) 0.2259(5) 0.0177(9) Uani 1 1 d . U .
C14 C 0.2552(3) 0.0129(3) 0.0119(7) 0.0315(12) Uani 1 1 d . U .
H14A H 0.2315 -0.0420 0.0566 0.047 Uiso 1 1 calc R U .
H14B H 0.3103 0.0309 -0.0264 0.047 Uiso 1 1 calc R U .
H14C H 0.2223 0.0131 -0.0808 0.047 Uiso 1 1 calc R U .
Cu1 Cu 0.0000 0.0000 0.1707(3) 0.0178(5) Uani 0.5 3 d S TU P
Cu2 Cu 0.02841(8) -0.06891(9) 0.42093(17) 0.0207(3) Uani 0.5 1 d . U P
Cu3 Cu 0.0000 0.0000 0.2609(4) 0.0232(6) Uani 0.5 3 d S TU P
Cu4 Cu 0.09949(8) 0.14129(9) 0.39350(17) 0.0194(3) Uani 0.5 1 d . U P
Fe1 Fe 0.44291(4) 0.15874(4) 0.50133(11) 0.0323(2) Uani 1 1 d . U .
N1 N 0.2574(2) 0.0683(2) 0.1422(5) 0.0213(8) Uani 1 1 d . U .
S1 S 0.10076(7) -0.02957(7) 0.16832(14) 0.0197(3) Uani 1 1 d . U .
S2 S 0.20153(7) 0.11860(7) 0.38702(15) 0.0206(3) Uani 1 1 d . U .
P1 P 0.6667 0.3333 0.0851(6) 0.0435(13) Uani 0.5 3 d DS TU P
F1 F 0.7433(6) 0.3996(8) 0.167(2) 0.148(5) Uani 0.5 1 d D U P
F2 F 0.7372(10) 0.3247(14) 0.008(3) 0.234(8) Uani 0.5 1 d D U P
C22 C 0.9042(5) 0.4949(5) 0.8607(10) 0.071(2) Uani 1 1 d . U .
H22A H 0.8479 0.4700 0.8242 0.107 Uiso 1 1 calc R U .
H22B H 0.9196 0.4532 0.8704 0.107 Uiso 1 1 calc R U .
H22C H 0.9393 0.5355 0.7799 0.107 Uiso 1 1 calc R U .
C23 C 0.9127(5) 0.5326(4) 1.0175(10) 0.0590(19) Uani 1 1 d . U .
N3 N 0.9216(7) 0.5637(5) 1.1400(10) 0.115(3) Uani 1 1 d . U .
H0 H 0.0000 0.0000 0.5000 0.01(3) Uiso 1 6 d S . P

loop_
_atom_site_aniso_label
_atom_site_aniso_U_11
_atom_site_aniso_U_22
_atom_site_aniso_U_33
_atom_site_aniso_U_23
_atom_site_aniso_U_13
_atom_site_aniso_U_12
C1 0.023(2) 0.028(3) 0.062(4) -0.001(2) -0.006(2) 0.012(2)
C2 0.021(2) 0.025(2) 0.047(3) -0.010(2) -0.003(2) 0.012(2)
C3 0.025(3) 0.039(3) 0.060(3) -0.018(3) -0.002(2) 0.017(2)
C4 0.028(3) 0.042(3) 0.079(4) -0.025(3) -0.018(3) 0.022(3)
C5 0.043(3) 0.031(3) 0.077(4) -0.007(3) -0.019(3) 0.021(3)
C6 0.070(4) 0.051(3) 0.057(4) -0.026(3) -0.024(3) 0.044(3)
C7 0.063(4) 0.030(3) 0.060(4) -0.015(3) -0.010(3) 0.020(3)
C8 0.039(3) 0.044(3) 0.051(3) -0.016(3) -0.009(3) 0.020(3)
C9 0.042(3) 0.064(4) 0.049(3) -0.010(3) -0.006(3) 0.030(3)
C10 0.044(3) 0.068(4) 0.058(4) -0.020(3) -0.009(3) 0.036(3)
C11 0.015(2) 0.029(3) 0.033(3) -0.001(2) 0.006(2) 0.0070(19)
C13 0.020(2) 0.021(2) 0.014(2) 0.0045(18) -0.0013(17) 0.0121(18)
C14 0.029(3) 0.037(3) 0.029(3) -0.007(2) 0.008(2) 0.016(2)
Cu1 0.0188(8) 0.0188(8) 0.0159(12) 0.000 0.000 0.0094(4)
Cu2 0.0188(7) 0.0217(8) 0.0165(7) 0.0026(6) -0.0004(5) 0.0062(6)
Cu3 0.0195(8) 0.0195(8) 0.0306(15) 0.000 0.000 0.0097(4)
Cu4 0.0196(7) 0.0213(7) 0.0171(7) -0.0005(6) -0.0003(6) 0.0100(6)
Fe1 0.0244(4) 0.0277(4) 0.0471(5) -0.0052(4) -0.0053(4) 0.0148(3)
N1 0.0199(19) 0.028(2) 0.017(2) -0.0014(17) 0.0035(15) 0.0126(17)
S1 0.0185(6) 0.0226(6) 0.0157(6) -0.0037(5) -0.0001(5) 0.0085(5)
S2 0.0183(6) 0.0211(6) 0.0191(6) -0.0031(5) 0.0022(5) 0.0073(5)
P1 0.055(2) 0.055(2) 0.020(3) 0.000 0.000 0.0276(10)
F1 0.102(7) 0.139(9) 0.209(12) -0.084(9) -0.064(7) 0.064(6)
F2 0.205(11) 0.256(14) 0.244(14) -0.078(12) 0.077(9) 0.117(10)
C22 0.076(5) 0.079(5) 0.063(5) -0.001(4) -0.013(4) 0.042(5)
C23 0.077(5) 0.043(4) 0.055(4) 0.014(3) -0.008(4) 0.028(4)
N3 0.197(10) 0.082(5) 0.065(4) 0.004(4) -0.003(5) 0.069(6)

loop_
_atom_type_symbol
_atom_type_description
_atom_type_scat_dispersion_real
_atom_type_scat_dispersion_imag
_atom_type_scat_source
C C 0.0033 0.0016 'International Tables Vol C Tables 4.2.6.8 and 6.1.1.4'
H H 0.0000 0.0000 'International Tables Vol C Tables 4.2.6.8 and 6.1.1.4'
N N 0.0061 0.0033 'International Tables Vol C Tables 4.2.6.8 and 6.1.1.4'
S S 0.1246 0.1234 'International Tables Vol C Tables 4.2.6.8 and 6.1.1.4'
Fe Fe 0.3463 0.8444 'International Tables Vol C Tables 4.2.6.8 and 6.1.1.4'
Cu Cu 0.3201 1.2651 'International Tables Vol C Tables 4.2.6.8 and 6.1.1.4'
P P 0.1023 0.0942 'International Tables Vol C Tables 4.2.6.8 and 6.1.1.4'
F F 0.0171 0.0103 'International Tables Vol C Tables 4.2.6.8 and 6.1.1.4'

loop_
_geom_angle_atom_site_label_1
_geom_angle_atom_site_label_2
_geom_angle_atom_site_label_3
_geom_angle
_geom_angle_site_symmetry_1
_geom_angle_site_symmetry_3
C2 C1 C5 108.4(5) . .
C2 C1 Fe1 69.4(3) . .
C5 C1 Fe1 69.8(3) . .
C2 C1 H1 125.8 . .
C5 C1 H1 125.8 . .
Fe1 C1 H1 125.8 . .
C1 C2 C3 107.3(5) . .
C1 C2 C11 126.5(5) . .
C3 C2 C11 126.3(5) . .
C1 C2 Fe1 69.5(3) . .
C3 C2 Fe1 69.6(3) . .
C11 C2 Fe1 125.6(4) . .
C4 C3 C2 108.5(6) . .
C4 C3 Fe1 69.9(4) . .
C2 C3 Fe1 69.2(3) . .
C4 C3 H3 125.7 . .
C2 C3 H3 125.7 . .
Fe1 C3 H3 125.7 . .
C3 C4 C5 108.6(5) . .
C3 C4 Fe1 69.6(3) . .
C5 C4 Fe1 69.7(3) . .
C3 C4 H4 125.7 . .
C5 C4 H4 125.7 . .
Fe1 C4 H4 125.7 . .
C4 C5 C1 107.2(6) . .
C4 C5 Fe1 69.5(3) . .
C1 C5 Fe1 69.0(3) . .
C4 C5 H5 126.4 . .
C1 C5 H5 126.4 . .
Fe1 C5 H5 126.4 . .
C10 C6 C7 108.4(6) . .
C10 C6 Fe1 70.0(4) . .
C7 C6 Fe1 69.7(3) . .
C10 C6 H6 125.8 . .
C7 C6 H6 125.8 . .
Fe1 C6 H6 125.8 . .
C6 C7 C8 107.6(6) . .
C6 C7 Fe1 69.6(4) . .
C8 C7 Fe1 69.8(3) . .
C6 C7 H7 126.2 . .
C8 C7 H7 126.2 . .
Fe1 C7 H7 126.2 . .
C7 C8 C9 108.2(6) . .
C7 C8 Fe1 69.4(3) . .
C9 C8 Fe1 70.2(4) . .
C7 C8 H8 125.9 . .
C9 C8 H8 125.9 . .
Fe1 C8 H8 125.9 . .
C8 C9 C10 106.8(6) . .
C8 C9 Fe1 69.2(4) . .
C10 C9 Fe1 68.9(4) . .
C8 C9 H9 126.6 . .
C10 C9 H9 126.6 . .
Fe1 C9 H9 126.6 . .
C6 C10 C9 109.0(6) . .
C6 C10 Fe1 70.1(4) . .
C9 C10 Fe1 70.3(4) . .
C6 C10 H10 125.5 . .
C9 C10 H10 125.5 . .
Fe1 C10 H10 125.5 . .
N1 C11 C2 111.1(4) . .
N1 C11 H11A 109.4 . .
C2 C11 H11A 109.4 . .
N1 C11 H11B 109.4 . .
C2 C11 H11B 109.4 . .
H11A C11 H11B 108.0 . .
N1 C13 S1 117.7(3) . .
N1 C13 S2 118.8(3) . .
S1 C13 S2 123.5(3) . .
N1 C14 H14A 109.5 . .
N1 C14 H14B 109.5 . .
H14A C14 H14B 109.5 . .
N1 C14 H14C 109.5 . .
H14A C14 H14C 109.5 . .
H14B C14 H14C 109.5 . .
Cu3 Cu1 S1 90.50(8) . 3
Cu3 Cu1 S1 90.50(7) . 2
S1 Cu1 S1 119.993(2) 3 2
Cu3 Cu1 S1 90.50(8) . .
S1 Cu1 S1 119.993(2) 3 .
S1 Cu1 S1 119.992(2) 2 .
Cu3 Cu1 Cu2 39.25(5) . 3
S1 Cu1 Cu2 57.62(6) 3 3
S1 Cu1 Cu2 89.74(7) 2 3
S1 Cu1 Cu2 124.06(10) . 3
Cu3 Cu1 Cu2 39.25(5) . .
S1 Cu1 Cu2 89.74(7) 3 .
S1 Cu1 Cu2 124.06(10) 2 .
S1 Cu1 Cu2 57.62(6) . .
Cu2 Cu1 Cu2 66.45(8) 3 .
Cu3 Cu1 Cu2 39.25(5) . 2
S1 Cu1 Cu2 124.06(10) 3 2
S1 Cu1 Cu2 57.62(6) 2 2
S1 Cu1 Cu2 89.74(7) . 2
Cu2 Cu1 Cu2 66.45(8) 3 2
Cu2 Cu1 Cu2 66.45(8) . 2
Cu3 Cu1 Cu1 180.0 . 4
S1 Cu1 Cu1 89.50(8) 3 4
S1 Cu1 Cu1 89.50(7) 2 4
S1 Cu1 Cu1 89.50(7) . 4
Cu2 Cu1 Cu1 140.75(5) 3 4
Cu2 Cu1 Cu1 140.75(5) . 4
Cu2 Cu1 Cu1 140.75(5) 2 4
Cu3 Cu1 Cu4 53.08(5) . 2
S1 Cu1 Cu4 47.02(5) 3 2
S1 Cu1 Cu4 89.69(5) 2 2
S1 Cu1 Cu4 134.65(10) . 2
Cu2 Cu1 Cu4 13.83(3) 3 2
Cu2 Cu1 Cu4 77.63(8) . 2
Cu2 Cu1 Cu4 77.85(8) 2 2
Cu1 Cu1 Cu4 126.92(5) 4 2
Cu3 Cu1 Cu4 53.08(5) . .
S1 Cu1 Cu4 134.65(10) 3 .
S1 Cu1 Cu4 47.02(5) 2 .
S1 Cu1 Cu4 89.68(5) . .
Cu2 Cu1 Cu4 77.63(8) 3 .
Cu2 Cu1 Cu4 77.85(8) . .
Cu2 Cu1 Cu4 13.83(3) 2 .
Cu1 Cu1 Cu4 126.92(5) 4 .
Cu4 Cu1 Cu4 87.63(7) 2 .
Cu3 Cu1 Cu4 53.08(5) . 3
S1 Cu1 Cu4 89.69(5) 3 3
S1 Cu1 Cu4 134.65(10) 2 3
S1 Cu1 Cu4 47.02(5) . 3
Cu2 Cu1 Cu4 77.85(8) 3 3
Cu2 Cu1 Cu4 13.83(3) . 3
Cu2 Cu1 Cu4 77.63(8) 2 3
Cu1 Cu1 Cu4 126.92(5) 4 3
Cu4 Cu1 Cu4 87.63(7) 2 3
Cu4 Cu1 Cu4 87.63(7) . 3
Cu4 Cu2 Cu2 123.00(17) 3 6_556
Cu4 Cu2 Cu2 124.25(18) 3 5_556
Cu2 Cu2 Cu2 86.46(9) 6_556 5_556
Cu4 Cu2 Cu3 125.34(19) 3 .
Cu2 Cu2 Cu3 93.78(7) 6_556 .
Cu2 Cu2 Cu3 93.78(7) 5_556 .
Cu4 Cu2 S1 68.48(15) 3 .
Cu2 Cu2 S1 103.80(7) 6_556 .
Cu2 Cu2 S1 155.71(9) 5_556 .
Cu3 Cu2 S1 63.99(7) . .
Cu4 Cu2 S2 67.73(15) 3 3
Cu2 Cu2 S2 148.10(9) 6_556 3
Cu2 Cu2 S2 65.69(6) 5_556 3
Cu3 Cu2 S2 102.88(6) . 3
S1 Cu2 S2 107.92(7) . 3
Cu4 Cu2 S2 65.38(15) 3 5_556
Cu2 Cu2 S2 62.68(7) 6_556 5_556
Cu2 Cu2 S2 99.56(9) 5_556 5_556
Cu3 Cu2 S2 151.82(7) . 5_556
S1 Cu2 S2 104.72(7) . 5_556
S2 Cu2 S2 105.22(6) 3 5_556
Cu4 Cu2 Cu4 109.88(16) 3 4_556
Cu2 Cu2 Cu4 97.17(7) 6_556 4_556
Cu2 Cu2 Cu4 14.53(4) 5_556 4_556
Cu3 Cu2 Cu4 102.79(7) . 4_556
S1 Cu2 Cu4 155.65(7) . 4_556
S2 Cu2 Cu4 52.91(5) 3 4_556
S2 Cu2 Cu4 95.77(5) 5_556 4_556
Cu4 Cu2 Cu4 108.91(15) 3 5_556
Cu2 Cu2 Cu4 14.26(5) 6_556 5_556
Cu2 Cu2 Cu4 97.14(7) 5_556 5_556
Cu3 Cu2 Cu4 102.41(7) . 5_556
S1 Cu2 Cu4 97.22(6) . 5_556
S2 Cu2 Cu4 150.18(7) 3 5_556
S2 Cu2 Cu4 51.52(5) 5_556 5_556
Cu4 Cu2 Cu4 105.87(6) 4_556 5_556
Cu4 Cu2 Cu1 112.65(17) 3 .
Cu2 Cu2 Cu1 102.93(6) 6_556 .
Cu2 Cu2 Cu1 102.93(6) 5_556 .
Cu3 Cu2 Cu1 12.69(5) . .
S1 Cu2 Cu1 53.62(5) . .
S2 Cu2 Cu1 98.44(5) 3 .
S2 Cu2 Cu1 152.46(6) 5_556 .
Cu4 Cu2 Cu1 109.82(6) 4_556 .
Cu4 Cu2 Cu1 109.47(6) 5_556 .
Cu4 Cu2 Cu2 146.77(17) 3 3
Cu2 Cu2 Cu2 90.0 6_556 3
Cu2 Cu2 Cu2 46.77(4) 5_556 3
Cu3 Cu2 Cu2 47.01(6) . 3
S1 Cu2 Cu2 110.39(5) . 3
S2 Cu2 Cu2 82.15(7) 3 3
S2 Cu2 Cu2 139.83(5) 5_556 3
Cu4 Cu2 Cu2 56.81(5) 4_556 3
Cu4 Cu2 Cu2 104.20(5) 5_556 3
Cu1 Cu2 Cu2 56.78(4) . 3
Cu4 Cu2 Cu2 145.41(18) 3 2
Cu2 Cu2 Cu2 46.77(4) 6_556 2
Cu2 Cu2 Cu2 90.0 5_556 2
Cu3 Cu2 Cu2 47.01(6) . 2
S1 Cu2 Cu2 81.79(6) . 2
S2 Cu2 Cu2 141.61(7) 3 2
S2 Cu2 Cu2 107.93(6) 5_556 2
Cu4 Cu2 Cu2 104.49(5) 4_556 2
Cu4 Cu2 Cu2 56.43(5) 5_556 2
Cu1 Cu2 Cu2 56.78(4) . 2
Cu2 Cu2 Cu2 60.002(1) 3 2
Cu4 Cu2 H0 175.38(19) 3 .
Cu2 Cu2 H0 53.87(2) 6_556 .
Cu2 Cu2 H0 53.87(2) 5_556 .
Cu3 Cu2 H0 59.21(8) . .
S1 Cu2 H0 114.97(7) . .
S2 Cu2 H0 112.98(7) 3 .
S2 Cu2 H0 110.28(7) 5_556 .
Cu4 Cu2 H0 68.37(5) 4_556 .
Cu4 Cu2 H0 68.08(5) 5_556 .
Cu1 Cu2 H0 71.90(6) . .
Cu2 Cu2 H0 36.13(2) 3 .
Cu2 Cu2 H0 36.13(2) 2 .
Cu1 Cu3 Cu2 128.06(8) . 3
Cu1 Cu3 Cu2 128.06(8) . .
Cu2 Cu3 Cu2 85.98(12) 3 .
Cu1 Cu3 Cu2 128.06(8) . 2
Cu2 Cu3 Cu2 85.98(12) 3 2
Cu2 Cu3 Cu2 85.98(12) . 2
Cu1 Cu3 S1 71.65(8) . 3
Cu2 Cu3 S1 63.49(5) 3 3
Cu2 Cu3 S1 100.42(5) . 3
Cu2 Cu3 S1 147.97(10) 2 3
Cu1 Cu3 S1 71.65(8) . 2
Cu2 Cu3 S1 100.42(5) 3 2
Cu2 Cu3 S1 147.97(10) . 2
Cu2 Cu3 S1 63.49(5) 2 2
S1 Cu3 S1 110.57(7) 3 2
Cu1 Cu3 S1 71.65(8) . .
Cu2 Cu3 S1 147.97(10) 3 .
Cu2 Cu3 S1 63.49(5) . .
Cu2 Cu3 S1 100.42(5) 2 .
S1 Cu3 S1 110.57(7) 3 .
S1 Cu3 S1 110.57(7) 2 .
Cu1 Cu3 Cu4 114.10(7) . 2
Cu2 Cu3 Cu4 13.96(5) 3 2
Cu2 Cu3 Cu4 96.02(10) . 2
Cu2 Cu3 Cu4 96.33(10) 2 2
S1 Cu3 Cu4 51.98(4) 3 2
S1 Cu3 Cu4 96.72(4) 2 2
S1 Cu3 Cu4 152.20(5) . 2
Cu1 Cu3 Cu4 114.10(7) . .
Cu2 Cu3 Cu4 96.02(10) 3 .
Cu2 Cu3 Cu4 96.33(10) . .
Cu2 Cu3 Cu4 13.96(5) 2 .
S1 Cu3 Cu4 152.21(5) 3 .
S1 Cu3 Cu4 51.98(4) 2 .
S1 Cu3 Cu4 96.72(4) . .
Cu4 Cu3 Cu4 104.47(8) 2 .
Cu1 Cu3 Cu4 114.10(7) . 3
Cu2 Cu3 Cu4 96.33(10) 3 3
Cu2 Cu3 Cu4 13.96(5) . 3
Cu2 Cu3 Cu4 96.02(10) 2 3
S1 Cu3 Cu4 96.72(4) 3 3
S1 Cu3 Cu4 152.21(5) 2 3
S1 Cu3 Cu4 51.98(4) . 3
Cu4 Cu3 Cu4 104.47(8) 2 3
Cu4 Cu3 Cu4 104.47(8) . 3
Cu1 Cu3 H0 180.0 . .
Cu2 Cu3 H0 51.94(8) 3 .
Cu2 Cu3 H0 51.94(8) . .
Cu2 Cu3 H0 51.94(8) 2 .
S1 Cu3 H0 108.35(8) 3 .
S1 Cu3 H0 108.35(8) 2 .
S1 Cu3 H0 108.35(8) . .
Cu4 Cu3 H0 65.90(7) 2 .
Cu4 Cu3 H0 65.90(7) . .
Cu4 Cu3 H0 65.90(7) 3 .
Cu2 Cu4 S2 93.15(16) 2 .
Cu2 Cu4 S1 92.38(16) 2 2
S2 Cu4 S1 121.02(7) . 2
Cu2 Cu4 S2 96.08(16) 2 6_556
S2 Cu4 S2 119.36(6) . 6_556
S1 Cu4 S2 118.27(7) 2 6_556
Cu2 Cu4 Cu2 42.47(14) 2 4_556
S2 Cu4 Cu2 126.78(6) . 4_556
S1 Cu4 Cu2 93.68(6) 2 4_556
S2 Cu4 Cu2 58.27(6) 6_556 4_556
Cu2 Cu4 Cu2 41.49(15) 2 6_556
S2 Cu4 Cu2 60.05(6) . 6_556
S1 Cu4 Cu2 129.64(6) 2 6_556
S2 Cu4 Cu2 91.10(6) 6_556 6_556
Cu2 Cu4 Cu2 66.76(6) 4_556 6_556
Cu2 Cu4 Cu3 40.70(15) 2 .
S2 Cu4 Cu3 92.57(6) . .
S1 Cu4 Cu3 58.19(7) 2 .
S2 Cu4 Cu3 129.82(9) 6_556 .
Cu2 Cu4 Cu3 71.69(6) 4_556 .
Cu2 Cu4 Cu3 71.52(6) 6_556 .
Cu2 Cu4 Cu4 55.79(14) 2 5_556
S2 Cu4 Cu4 48.43(5) . 5_556
S1 Cu4 Cu4 140.00(6) 2 5_556
S2 Cu4 Cu4 91.14(7) 6_556 5_556
Cu2 Cu4 Cu4 78.74(4) 4_556 5_556
Cu2 Cu4 Cu4 14.41(3) 6_556 5_556
Cu3 Cu4 Cu4 82.39(5) . 5_556
Cu2 Cu4 Cu4 56.68(13) 2 6_556
S2 Cu4 Cu4 137.74(7) . 6_556
S1 Cu4 Cu4 91.68(5) 2 6_556
S2 Cu4 Cu4 47.67(6) 6_556 6_556
Cu2 Cu4 Cu4 14.33(3) 4_556 6_556
Cu2 Cu4 Cu4 78.79(4) 6_556 6_556
Cu3 Cu4 Cu4 82.39(5) . 6_556
Cu4 Cu4 Cu4 89.38(6) 5_556 6_556
Cu2 Cu4 Cu1 53.52(15) 2 .
S2 Cu4 Cu1 91.92(5) . .
S1 Cu4 Cu1 48.51(5) 2 .
S2 Cu4 Cu1 139.03(7) 6_556 .
Cu2 Cu4 Cu1 82.27(5) 4_556 .
Cu2 Cu4 Cu1 82.08(5) 6_556 .
Cu3 Cu4 Cu1 12.82(5) . .
Cu4 Cu4 Cu1 91.49(4) 5_556 .
Cu4 Cu4 Cu1 91.49(4) 6_556 .
C2 Fe1 C1 41.1(2) . .
C2 Fe1 C10 121.2(2) . .
C1 Fe1 C10 106.8(3) . .
C2 Fe1 C6 106.0(2) . .
C1 Fe1 C6 121.8(2) . .
C10 Fe1 C6 40.0(3) . .
C2 Fe1 C7 121.9(3) . .
C1 Fe1 C7 158.2(3) . .
C10 Fe1 C7 68.0(3) . .
C6 Fe1 C7 40.7(3) . .
C2 Fe1 C3 41.1(2) . .
C1 Fe1 C3 68.8(2) . .
C10 Fe1 C3 157.6(3) . .
C6 Fe1 C3 122.3(3) . .
C7 Fe1 C3 107.4(3) . .
C2 Fe1 C8 159.1(3) . .
C1 Fe1 C8 159.0(3) . .
C10 Fe1 C8 68.2(3) . .
C6 Fe1 C8 68.3(3) . .
C7 Fe1 C8 40.8(3) . .
C3 Fe1 C8 123.6(2) . .
C2 Fe1 C4 69.0(2) . .
C1 Fe1 C4 68.8(2) . .
C10 Fe1 C4 160.3(3) . .
C6 Fe1 C4 158.8(3) . .
C7 Fe1 C4 123.2(3) . .
C3 Fe1 C4 40.5(3) . .
C8 Fe1 C4 108.6(2) . .
C2 Fe1 C5 69.4(2) . .
C1 Fe1 C5 41.2(2) . .
C10 Fe1 C5 123.4(3) . .
C6 Fe1 C5 158.6(3) . .
C7 Fe1 C5 159.3(3) . .
C3 Fe1 C5 68.7(3) . .
C8 Fe1 C5 123.2(3) . .
C4 Fe1 C5 40.8(3) . .
C2 Fe1 C9 157.8(2) . .
C1 Fe1 C9 122.4(3) . .
C10 Fe1 C9 40.8(2) . .
C6 Fe1 C9 68.2(3) . .
C7 Fe1 C9 68.5(3) . .
C3 Fe1 C9 160.0(2) . .
C8 Fe1 C9 40.6(2) . .
C4 Fe1 C9 124.1(3) . .
C5 Fe1 C9 107.8(3) . .
C13 N1 C11 123.0(4) . .
C13 N1 C14 121.9(4) . .
C11 N1 C14 114.7(4) . .
C13 S1 Cu4 107.89(16) . 3
C13 S1 Cu1 111.03(16) . .
Cu4 S1 Cu1 84.47(8) 3 .
C13 S1 Cu2 102.57(16) . .
Cu4 S1 Cu2 19.14(4) 3 .
Cu1 S1 Cu2 68.76(8) . .
C13 S1 Cu3 104.97(16) . .
Cu4 S1 Cu3 69.83(8) 3 .
Cu1 S1 Cu3 17.85(6) . .
Cu2 S1 Cu3 52.52(8) . .
C13 S2 Cu4 111.70(16) . .
C13 S2 Cu4 107.06(16) . 5_556
Cu4 S2 Cu4 83.90(8) . 5_556
C13 S2 Cu2 103.98(15) . 2
Cu4 S2 Cu2 19.12(4) . 2
Cu4 S2 Cu2 68.81(7) 5_556 2
C13 S2 Cu2 102.55(16) . 6_556
Cu4 S2 Cu2 68.43(7) . 6_556
Cu4 S2 Cu2 18.54(4) 5_556 6_556
Cu2 S2 Cu2 51.63(7) 2 6_556
F1 P1 F1 102.4(8) . 3_665
F1 P1 F1 102.4(8) . 2_655
F1 P1 F1 102.4(8) 3_665 2_655
F1 P1 F2 75.1(9) . .
F1 P1 F2 77.3(11) 3_665 .
F1 P1 F2 177.3(11) 2_655 .
F1 P1 F2 177.3(11) . 3_665
F1 P1 F2 75.1(9) 3_665 3_665
F1 P1 F2 77.3(11) 2_655 3_665
F2 P1 F2 105.2(10) . 3_665
F1 P1 F2 77.3(11) . 2_655
F1 P1 F2 177.3(11) 3_665 2_655
F1 P1 F2 75.1(9) 2_655 2_655
F2 P1 F2 105.2(10) . 2_655
F2 P1 F2 105.2(10) 3_665 2_655
C23 C22 H22A 109.5 . .
C23 C22 H22B 109.5 . .
H22A C22 H22B 109.5 . .
C23 C22 H22C 109.5 . .
H22A C22 H22C 109.5 . .
H22B C22 H22C 109.5 . .
N3 C23 C22 178.2(11) . .

loop_
_geom_bond_atom_site_label_1
_geom_bond_atom_site_label_2
_geom_bond_distance
_geom_bond_site_symmetry_2
C1 C2 1.426(8) .
C1 C5 1.434(8) .
C1 Fe1 2.032(5) .
C1 H1 1.0000 .
C2 C3 1.428(7) .
C2 C11 1.502(7) .
C2 Fe1 2.031(6) .
C3 C4 1.411(9) .
C3 Fe1 2.036(6) .
C3 H3 1.0000 .
C4 C5 1.422(9) .
C4 Fe1 2.040(6) .
C4 H4 1.0000 .
C5 Fe1 2.043(6) .
C5 H5 1.0000 .
C6 C10 1.390(10) .
C6 C7 1.414(9) .
C6 Fe1 2.034(6) .
C6 H6 1.0000 .
C7 C8 1.420(9) .
C7 Fe1 2.034(6) .
C7 H7 1.0000 .
C8 C9 1.421(9) .
C8 Fe1 2.039(6) .
C8 H8 1.0000 .
C9 C10 1.424(9) .
C9 Fe1 2.052(7) .
C9 H9 1.0000 .
C10 Fe1 2.032(7) .
C10 H10 1.0000 .
C11 N1 1.471(6) .
C11 H11A 0.9900 .
C11 H11B 0.9900 .
C13 N1 1.322(6) .
C13 S1 1.736(5) .
C13 S2 1.746(5) .
C14 N1 1.481(6) .
C14 H14A 0.9800 .
C14 H14B 0.9800 .
C14 H14C 0.9800 .
Cu1 Cu3 0.730(2) .
Cu1 S1 2.2608(11) 3
Cu1 S1 2.2608(11) 2
Cu1 S1 2.2608(11) .
Cu1 Cu2 2.617(2) 3
Cu1 Cu2 2.617(2) .
Cu1 Cu2 2.617(2) 2
Cu1 Cu1 2.766(5) 4
Cu1 Cu4 3.004(2) 2
Cu1 Cu4 3.004(2) .
Cu1 Cu4 3.004(2) 3
Cu2 Cu4 0.7782(14) 3
Cu2 Cu2 2.094(2) 6_556
Cu2 Cu2 2.094(2) 5_556
Cu2 Cu3 2.103(2) .
Cu2 S1 2.3716(18) .
Cu2 S2 2.3724(17) 3
Cu2 S2 2.4336(18) 5_556
Cu2 Cu4 2.601(2) 4_556
Cu2 Cu4 2.612(2) 5_556
Cu2 Cu2 2.868(3) 3
Cu2 Cu2 2.868(3) 2
Cu2 H0 1.7755(17) .
Cu3 Cu2 2.103(2) 3
Cu3 Cu2 2.103(2) 2
Cu3 S1 2.3818(15) 3
Cu3 S1 2.3818(15) 2
Cu3 S1 2.3819(15) .
Cu3 Cu4 2.6309(19) 2
Cu3 Cu4 2.6309(19) .
Cu3 Cu4 2.6310(19) 3
Cu3 H0 1.937(3) .
Cu4 Cu2 0.7781(14) 2
Cu4 S2 2.1987(17) .
Cu4 S1 2.2082(18) 2
Cu4 S2 2.2248(17) 6_556
Cu4 Cu2 2.601(2) 4_556
Cu4 Cu2 2.612(2) 6_556
Cu4 Cu4 2.957(2) 5_556
Cu4 Cu4 2.957(2) 6_556
S1 Cu4 2.2082(18) 3
S2 Cu4 2.2249(17) 5_556
S2 Cu2 2.3724(17) 2
S2 Cu2 2.4335(18) 6_556
P1 F1 1.529(8) .
P1 F1 1.529(8) 3_665
P1 F1 1.529(8) 2_655
P1 F2 1.566(9) .
P1 F2 1.566(9) 3_665
P1 F2 1.566(9) 2_655
C22 C23 1.429(11) .
C22 H22A 0.9800 .
C22 H22B 0.9800 .
C22 H22C 0.9800 .
C23 N3 1.125(10) .
